data_4077029
loop_
_publ_author_name
'R\"uba, Eva'
'Hummel, Alexandra'
'Mereiter, Kurt'
'Schmid, Roland'
'Kirchner, Karl'

_publ_section_title
;
 Ruthenium Trispyrazolylborate Complexes. 18.1Aminocarbene Ruthenium
 Complexes Derived from Terminal Alkynes and 2-Aminopyridines
;
_journal_issue 23
_journal_name_full Organometallics
_journal_page_first 4955
_journal_paper_doi 10.1021/om020441m
_journal_volume 21
_journal_year 2002
_chemical_formula_moiety 'C23 H28 B Cl N8 Ru,  C4 H10 O'
_chemical_formula_sum 'C27 H38 B Cl N8 O Ru'
_chemical_formula_weight 637.98
_chemical_name_common 'RuTp(=CCH2C6H9-apic)Cl.O(C2H5)2   =   (3c.O(C2H5)2)'
_chemical_name_systematic
; 
 ? 
;
_space_group_IT_number 2
_symmetry_cell_setting triclinic
_symmetry_space_group_name_Hall '-P 1'
_symmetry_space_group_name_H-M 'P -1'
_atom_sites_solution_hydrogens geom
_atom_sites_solution_primary direct
_atom_sites_solution_secondary difmap
_audit_creation_method SHELXL-97
_cell_angle_alpha 112.451(2)
_cell_angle_beta 95.864(2)
_cell_angle_gamma 101.221(2)
_cell_formula_units_Z 2
_cell_length_a 11.1834(14)
_cell_length_b 11.2476(15)
_cell_length_c 13.0811(17)
_cell_measurement_reflns_used 1019
_cell_measurement_temperature 173(2)
_cell_measurement_theta_max 29.9
_cell_measurement_theta_min 3.2
_cell_volume 1463.1(3)
_computing_cell_refinement 'Bruker SAINT'
_computing_data_collection 'Bruker SMART'
_computing_data_reduction 'Bruker SAINT, SADABS, and XPREP'
_computing_molecular_graphics 'Bruker SHELXTL'
_computing_publication_material 'Bruker SHELXTL'
_computing_structure_refinement 'SHELXL-97 (Sheldrick, 1997)'
_computing_structure_solution 'SHELXS-97 (Sheldrick, 1990)'
_diffrn_ambient_temperature 173(2)
_diffrn_measured_fraction_theta_full 0.968
_diffrn_measured_fraction_theta_max 0.968
_diffrn_measurement_device_type 'BRUKER SMART 3-circle with CCD area detector'
_diffrn_measurement_method 'omega scans'
_diffrn_radiation_monochromator graphite
_diffrn_radiation_source 'fine-focus sealed tube'
_diffrn_radiation_type MoK\a
_diffrn_radiation_wavelength 0.71073
_diffrn_reflns_av_R_equivalents 0.0141
_diffrn_reflns_av_sigmaI/netI 0.0164
_diffrn_reflns_limit_h_max 15
_diffrn_reflns_limit_h_min -15
_diffrn_reflns_limit_k_max 15
_diffrn_reflns_limit_k_min -15
_diffrn_reflns_limit_l_max 18
_diffrn_reflns_limit_l_min -18
_diffrn_reflns_number 21100
_diffrn_reflns_theta_full 30.00
_diffrn_reflns_theta_max 30.00
_diffrn_reflns_theta_min 2.03
_exptl_absorpt_coefficient_mu 0.663
_exptl_absorpt_correction_T_max 1.00
_exptl_absorpt_correction_T_min 0.92
_exptl_absorpt_correction_type 'semi-empirical from equivalents (SADABS)'
_exptl_crystal_colour redbrown
_exptl_crystal_density_diffrn 1.448
_exptl_crystal_density_method 'not measured'
_exptl_crystal_description prism
_exptl_crystal_F_000 660
_exptl_crystal_size_max 0.60
_exptl_crystal_size_mid 0.40
_exptl_crystal_size_min 0.30
_refine_diff_density_max 1.143
_refine_diff_density_min -0.618
_refine_diff_density_rms 0.077
_refine_ls_extinction_method none
_refine_ls_goodness_of_fit_ref 1.049
_refine_ls_hydrogen_treatment mixed
_refine_ls_matrix_type full
_refine_ls_number_parameters 353
_refine_ls_number_reflns 8259
_refine_ls_number_restraints 0
_refine_ls_restrained_S_all 1.049
_refine_ls_R_factor_all 0.0294
_refine_ls_R_factor_gt 0.0272
_refine_ls_shift/su_max 0.010
_refine_ls_shift/su_mean 0.000
_refine_ls_structure_factor_coef Fsqd
_refine_ls_weighting_details 'calc w=1/[\s^2^(Fo^2^)+(0.0429P)^2^+0.9989P] where P=(Fo^2^+2Fc^2^)/3'
_refine_ls_weighting_scheme calc
_refine_ls_wR_factor_gt 0.0725
_refine_ls_wR_factor_ref 0.0743
_reflns_number_gt 7768
_reflns_number_total 8259
_reflns_threshold_expression >2sigma(I)
_cod_data_source_file om020441m.cif
_cod_data_source_block 3c
_cod_depositor_comments
;
The following automatic conversions were performed:

'_symmetry_cell_setting' value 'Triclinic' changed to 'triclinic'
according to /home/saulius/struct/CIF-dictionaries/cif_core.dic
dictionary named 'cif_core.dic' version 2.4.1 from 2010-06-29.

Automatic conversion script
Id: cif_fix_values 1715 2011-07-08 13:25:40Z adriana 
;
_cod_original_sg_symbol_H-M P-1
_cod_database_code 4077029

loop_
_symmetry_equiv_pos_as_xyz
'x, y, z'
'-x, -y, -z'

loop_
_atom_site_label
_atom_site_type_symbol
_atom_site_fract_x
_atom_site_fract_y
_atom_site_fract_z
_atom_site_U_iso_or_equiv
_atom_site_adp_type
_atom_site_occupancy
_atom_site_symmetry_multiplicity
_atom_site_calc_flag
_atom_site_refinement_flags
Ru Ru 0.388423(10) 0.207830(11) 0.294020(9) 0.01498(4) Uani 1 1 d .
Cl Cl 0.57365(3) 0.34275(4) 0.27253(3) 0.02093(7) Uani 1 1 d .
N1 N 0.34428(13) -0.05912(13) 0.08910(11) 0.0202(2) Uani 1 1 d .
N2 N 0.43711(12) 0.03364(13) 0.17433(11) 0.0192(2) Uani 1 1 d .
N3 N 0.20913(12) 0.08881(13) 0.07446(11) 0.0204(2) Uani 1 1 d .
N4 N 0.28612(12) 0.20492(13) 0.15179(11) 0.0182(2) Uani 1 1 d .
N5 N 0.17435(12) -0.03144(13) 0.19913(12) 0.0207(2) Uani 1 1 d .
N6 N 0.24120(12) 0.06972(13) 0.29688(11) 0.0189(2) Uani 1 1 d .
N7 N 0.48494(12) 0.21883(13) 0.44128(11) 0.0174(2) Uani 1 1 d .
N8 N 0.39468(12) 0.39084(13) 0.51149(11) 0.0184(2) Uani 1 1 d .
H8 H 0.3802 0.4589 0.5659 0.022 Uiso 1 1 calc R
B B 0.21077(16) -0.04314(17) 0.08524(15) 0.0213(3) Uani 1 1 d .
H0B H 0.1521 -0.1203 0.0209 0.026 Uiso 1 1 calc R
C1 C 0.54171(15) -0.00377(16) 0.15432(14) 0.0225(3) Uani 1 1 d .
H1 H 0.6216 0.0431 0.2003 0.027 Uiso 1 1 calc R
C2 C 0.51770(17) -0.12092(17) 0.05675(15) 0.0265(3) Uani 1 1 d .
H2 H 0.5756 -0.1686 0.0245 0.032 Uiso 1 1 calc R
C3 C 0.39180(17) -0.15219(16) 0.01751(14) 0.0246(3) Uani 1 1 d .
H3 H 0.3460 -0.2266 -0.0487 0.030 Uiso 1 1 calc R
C4 C 0.27535(15) 0.29816(16) 0.11422(13) 0.0216(3) Uani 1 1 d .
H4 H 0.3200 0.3890 0.1514 0.026 Uiso 1 1 calc R
C5 C 0.18937(16) 0.24350(18) 0.01262(14) 0.0256(3) Uani 1 1 d .
H5 H 0.1638 0.2879 -0.0313 0.031 Uiso 1 1 calc R
C6 C 0.14997(16) 0.11032(18) -0.00955(14) 0.0246(3) Uani 1 1 d .
H6 H 0.0910 0.0448 -0.0733 0.029 Uiso 1 1 calc R
C7 C 0.19320(15) 0.05225(17) 0.38120(14) 0.0237(3) Uani 1 1 d .
H7 H 0.2223 0.1089 0.4589 0.028 Uiso 1 1 calc R
C8 C 0.09448(16) -0.06108(19) 0.33849(17) 0.0285(3) Uani 1 1 d .
H8 H 0.0443 -0.0962 0.3799 0.034 Uiso 1 1 calc R
C9 C 0.08532(15) -0.11134(17) 0.22318(16) 0.0261(3) Uani 1 1 d .
H9 H 0.0264 -0.1890 0.1696 0.031 Uiso 1 1 calc R
C10 C 0.47343(13) 0.31961(15) 0.53414(13) 0.0176(3) Uani 1 1 d .
C11 C 0.53147(14) 0.34658(16) 0.64291(13) 0.0211(3) Uani 1 1 d .
H11 H 0.5210 0.4191 0.7059 0.025 Uiso 1 1 calc R
C12 C 0.60473(15) 0.26597(17) 0.65776(14) 0.0236(3) Uani 1 1 d .
C13 C 0.61702(16) 0.16171(18) 0.56167(15) 0.0256(3) Uani 1 1 d .
H13 H 0.6671 0.1050 0.5686 0.031 Uiso 1 1 calc R
C14 C 0.55653(15) 0.14084(16) 0.45653(14) 0.0227(3) Uani 1 1 d .
H14 H 0.5656 0.0687 0.3923 0.027 Uiso 1 1 calc R
C15 C 0.6669(2) 0.2885(2) 0.77370(17) 0.0362(4) Uani 1 1 d .
H15A H 0.7484 0.2690 0.7705 0.054 Uiso 1 1 calc R
H15B H 0.6153 0.2299 0.8004 0.054 Uiso 1 1 calc R
H15C H 0.6774 0.3814 0.8256 0.054 Uiso 1 1 calc R
C16 C 0.34026(13) 0.35213(14) 0.40219(12) 0.0166(2) Uani 1 1 d .
C17 C 0.24328(14) 0.42643(16) 0.39136(14) 0.0208(3) Uani 1 1 d .
H17A H 0.2399 0.4365 0.3192 0.025 Uiso 1 1 calc R
H17B H 0.2671 0.5165 0.4536 0.025 Uiso 1 1 calc R
C18 C 0.11579(15) 0.35245(16) 0.39520(14) 0.0232(3) Uani 1 1 d .
C19 C 0.0861(2) 0.3674(2) 0.5020(2) 0.0394(5) Uani 1 1 d .
H19 H 0.1472 0.4174 0.5690 0.047 Uiso 0.50 1 d PR
H19A H 0.1432 0.3339 0.5367 0.047 Uiso 0.50 1 d PR
H19B H 0.1026 0.4610 0.5478 0.047 Uiso 0.50 1 d PR
C20 C -0.0417(2) 0.3045(3) 0.5083(2) 0.0527(6) Uani 1 1 d .
H20A H -0.0359 0.2772 0.5718 0.063 Uiso 1 1 calc R
H20B H -0.0906 0.3718 0.5252 0.063 Uiso 1 1 calc R
C21 C -0.1083(3) 0.1890(3) 0.4061(4) 0.0762(11) Uani 1 1 d .
H21A H -0.1968 0.1655 0.4113 0.091 Uiso 1 1 calc R
H21B H -0.0739 0.1126 0.4007 0.091 Uiso 1 1 calc R
C22 C -0.0997(2) 0.2128(3) 0.2986(2) 0.0587(8) Uani 1 1 d .
H22A H -0.1341 0.1273 0.2320 0.070 Uiso 1 1 calc R
H22B H -0.1513 0.2741 0.2955 0.070 Uiso 1 1 calc R
C23 C 0.03095(19) 0.2705(2) 0.2931(2) 0.0396(4) Uani 1 1 d .
H23 H 0.0561 0.2529 0.2226 0.048 Uiso 0.50 1 d PR
H23A H 0.0273 0.3219 0.2492 0.048 Uiso 0.50 1 d PR
H23B H 0.0648 0.1980 0.2524 0.048 Uiso 0.50 1 d PR
O O 0.15056(17) 0.35226(19) 0.79813(17) 0.0508(4) Uani 1 1 d .
C24 C 0.1530(2) 0.4856(2) 0.8543(2) 0.0448(5) Uani 1 1 d .
H24A H 0.1950 0.5366 0.8153 0.054 Uiso 1 1 calc R
H24B H 0.2014 0.5205 0.9320 0.054 Uiso 1 1 calc R
C25 C 0.0255(4) 0.5043(4) 0.8589(4) 0.0883(12) Uani 1 1 d .
H25A H 0.0303 0.5985 0.9025 0.133 Uiso 1 1 calc R
H25B H -0.0172 0.4512 0.8951 0.133 Uiso 1 1 calc R
H25C H -0.0207 0.4756 0.7822 0.133 Uiso 1 1 calc R
C26 C 0.2654(3) 0.3263(4) 0.7731(3) 0.0689(9) Uani 1 1 d .
H26A H 0.2931 0.3682 0.7225 0.083 Uiso 1 1 calc R
H26B H 0.3286 0.3671 0.8437 0.083 Uiso 1 1 calc R
C27 C 0.2576(2) 0.1929(4) 0.7227(3) 0.0626(8) Uani 1 1 d .
H27A H 0.3374 0.1796 0.7023 0.094 Uiso 1 1 calc R
H27B H 0.1924 0.1513 0.6545 0.094 Uiso 1 1 calc R
H27C H 0.2373 0.1523 0.7751 0.094 Uiso 1 1 calc R

loop_
_atom_site_aniso_label
_atom_site_aniso_U_11
_atom_site_aniso_U_22
_atom_site_aniso_U_33
_atom_site_aniso_U_23
_atom_site_aniso_U_13
_atom_site_aniso_U_12
Ru 0.01399(6) 0.01551(6) 0.01491(6) 0.00531(4) 0.00278(4) 0.00460(4)
Cl 0.01992(16) 0.01799(15) 0.02099(16) 0.00446(13) 0.00658(12) 0.00231(12)
N1 0.0221(6) 0.0169(6) 0.0183(6) 0.0043(5) 0.0028(5) 0.0044(5)
N2 0.0183(6) 0.0183(6) 0.0190(6) 0.0059(5) 0.0032(5) 0.0044(5)
N3 0.0188(6) 0.0212(6) 0.0181(6) 0.0065(5) 0.0000(5) 0.0038(5)
N4 0.0176(6) 0.0186(6) 0.0170(5) 0.0059(5) 0.0025(4) 0.0048(4)
N5 0.0166(6) 0.0196(6) 0.0242(6) 0.0088(5) 0.0016(5) 0.0023(5)
N6 0.0174(6) 0.0194(6) 0.0203(6) 0.0087(5) 0.0027(5) 0.0050(5)
N7 0.0152(5) 0.0188(6) 0.0186(6) 0.0080(5) 0.0031(4) 0.0044(4)
N8 0.0178(6) 0.0184(6) 0.0177(6) 0.0052(5) 0.0034(4) 0.0064(4)
B 0.0198(7) 0.0191(7) 0.0212(7) 0.0063(6) 0.0001(6) 0.0026(6)
C1 0.0213(7) 0.0235(7) 0.0255(7) 0.0108(6) 0.0081(6) 0.0082(6)
C2 0.0316(8) 0.0243(8) 0.0279(8) 0.0103(6) 0.0141(7) 0.0134(6)
C3 0.0341(8) 0.0184(7) 0.0207(7) 0.0060(6) 0.0080(6) 0.0082(6)
C4 0.0221(7) 0.0229(7) 0.0216(7) 0.0101(6) 0.0047(6) 0.0075(6)
C5 0.0255(8) 0.0304(8) 0.0235(7) 0.0137(6) 0.0019(6) 0.0089(6)
C6 0.0224(7) 0.0296(8) 0.0203(7) 0.0101(6) -0.0003(6) 0.0061(6)
C7 0.0227(7) 0.0282(8) 0.0265(8) 0.0158(6) 0.0089(6) 0.0093(6)
C8 0.0232(8) 0.0318(9) 0.0385(9) 0.0223(8) 0.0098(7) 0.0064(6)
C9 0.0182(7) 0.0248(8) 0.0369(9) 0.0168(7) 0.0020(6) 0.0022(6)
C10 0.0153(6) 0.0184(6) 0.0191(6) 0.0083(5) 0.0030(5) 0.0031(5)
C11 0.0201(7) 0.0235(7) 0.0183(6) 0.0087(6) 0.0022(5) 0.0030(5)
C12 0.0208(7) 0.0288(8) 0.0234(7) 0.0147(6) 0.0018(6) 0.0043(6)
C13 0.0233(7) 0.0291(8) 0.0287(8) 0.0155(7) 0.0021(6) 0.0099(6)
C14 0.0216(7) 0.0236(7) 0.0256(7) 0.0111(6) 0.0045(6) 0.0094(6)
C15 0.0388(10) 0.0465(11) 0.0277(9) 0.0198(8) -0.0012(7) 0.0149(9)
C16 0.0148(6) 0.0172(6) 0.0187(6) 0.0080(5) 0.0043(5) 0.0038(5)
C17 0.0195(7) 0.0220(7) 0.0234(7) 0.0103(6) 0.0057(5) 0.0083(5)
C18 0.0199(7) 0.0237(7) 0.0286(8) 0.0112(6) 0.0069(6) 0.0095(6)
C19 0.0324(10) 0.0391(10) 0.0429(11) 0.0103(9) 0.0179(8) 0.0087(8)
C20 0.0390(12) 0.0722(17) 0.0629(16) 0.0444(15) 0.0211(11) 0.0095(11)
C21 0.0483(16) 0.0531(16) 0.117(3) 0.0209(18) 0.0434(18) 0.0061(13)
C22 0.0243(10) 0.0636(17) 0.0615(17) 0.0048(14) 0.0034(10) -0.0012(10)
C23 0.0230(9) 0.0466(12) 0.0454(11) 0.0183(10) 0.0005(8) 0.0049(8)
O 0.0456(9) 0.0499(10) 0.0595(11) 0.0284(9) 0.0124(8) 0.0043(8)
C24 0.0411(11) 0.0309(10) 0.0681(15) 0.0252(10) 0.0214(11) 0.0063(8)
C25 0.107(3) 0.059(2) 0.111(3) 0.037(2) 0.039(3) 0.034(2)
C26 0.0484(15) 0.095(3) 0.094(2) 0.066(2) 0.0342(16) 0.0200(16)
C27 0.0364(12) 0.112(3) 0.0552(15) 0.0499(18) 0.0183(11) 0.0163(14)

loop_
_atom_type_symbol
_atom_type_description
_atom_type_scat_dispersion_real
_atom_type_scat_dispersion_imag
_atom_type_scat_source
C C 0.0033 0.0016 'International Tables Vol C Tables 4.2.6.8 and 6.1.1.4'
H H 0.0000 0.0000 'International Tables Vol C Tables 4.2.6.8 and 6.1.1.4'
B B 0.0013 0.0007 'International Tables Vol C Tables 4.2.6.8 and 6.1.1.4'
N N 0.0061 0.0033 'International Tables Vol C Tables 4.2.6.8 and 6.1.1.4'
O O 0.0106 0.0060 'International Tables Vol C Tables 4.2.6.8 and 6.1.1.4'
Cl Cl 0.1484 0.1585 'International Tables Vol C Tables 4.2.6.8 and 6.1.1.4'
Ru Ru -1.2594 0.8363 'International Tables Vol C Tables 4.2.6.8 and 6.1.1.4'

loop_
_geom_angle_atom_site_label_1
_geom_angle_atom_site_label_2
_geom_angle_atom_site_label_3
_geom_angle
C16 Ru N6 92.46(6)
C16 Ru N7 79.68(6)
N6 Ru N7 90.96(5)
C16 Ru N4 96.93(6)
N6 Ru N4 88.69(5)
N7 Ru N4 176.57(5)
C16 Ru N2 176.26(5)
N6 Ru N2 84.14(5)
N7 Ru N2 98.79(5)
N4 Ru N2 84.57(5)
C16 Ru Cl 96.25(4)
N6 Ru Cl 171.23(4)
N7 Ru Cl 89.61(4)
N4 Ru Cl 91.25(4)
N2 Ru Cl 87.12(4)
C3 N1 N2 109.76(13)
C3 N1 B 130.69(14)
N2 N1 B 119.52(12)
C1 N2 N1 106.21(13)
C1 N2 Ru 136.11(11)
N1 N2 Ru 117.32(10)
C6 N3 N4 109.71(13)
C6 N3 B 130.02(14)
N4 N3 B 119.89(12)
C4 N4 N3 106.62(13)
C4 N4 Ru 133.70(11)
N3 N4 Ru 119.68(10)
C9 N5 N6 109.20(14)
C9 N5 B 130.86(14)
N6 N5 B 119.86(12)
C7 N6 N5 107.11(13)
C7 N6 Ru 132.52(12)
N5 N6 Ru 120.33(10)
C10 N7 C14 117.14(13)
C10 N7 Ru 113.53(10)
C14 N7 Ru 129.33(11)
C16 N8 C10 117.68(13)
C16 N8 H8 121.2
C10 N8 H8 121.2
N1 B N3 108.39(13)
N1 B N5 107.98(13)
N3 B N5 107.73(13)
N1 B H0B 110.9
N3 B H0B 110.9
N5 B H0B 110.9
N2 C1 C2 110.78(15)
N2 C1 H1 124.6
C2 C1 H1 124.6
C3 C2 C1 104.80(14)
C3 C2 H2 127.6
C1 C2 H2 127.6
N1 C3 C2 108.44(15)
N1 C3 H3 125.8
C2 C3 H3 125.8
N4 C4 C5 110.63(15)
N4 C4 H4 124.7
C5 C4 H4 124.7
C6 C5 C4 104.41(14)
C6 C5 H5 127.8
C4 C5 H5 127.8
N3 C6 C5 108.63(14)
N3 C6 H6 125.7
C5 C6 H6 125.7
N6 C7 C8 110.11(16)
N6 C7 H7 124.9
C8 C7 H7 124.9
C9 C8 C7 105.06(15)
C9 C8 H8 127.5
C7 C8 H8 127.5
N5 C9 C8 108.51(15)
N5 C9 H9 125.7
C8 C9 H9 125.7
N7 C10 N8 113.37(13)
N7 C10 C11 123.43(14)
N8 C10 C11 123.15(14)
C12 C11 C10 119.03(15)
C12 C11 H11 120.5
C10 C11 H11 120.5
C11 C12 C13 117.63(15)
C11 C12 C15 121.20(16)
C13 C12 C15 121.16(16)
C14 C13 C12 120.13(15)
C14 C13 H13 119.9
C12 C13 H13 119.9
N7 C14 C13 122.63(15)
N7 C14 H14 118.7
C13 C14 H14 118.7
C12 C15 H15A 109.5
C12 C15 H15B 109.5
H15A C15 H15B 109.5
C12 C15 H15C 109.5
H15A C15 H15C 109.5
H15B C15 H15C 109.5
N8 C16 C17 111.94(13)
N8 C16 Ru 115.59(10)
C17 C16 Ru 132.24(11)
C16 C17 C18 110.90(13)
C16 C17 H17A 109.5
C18 C17 H17A 109.5
C16 C17 H17B 109.5
C18 C17 H17B 109.5
H17A C17 H17B 108.0
C23 C18 C19 122.07(18)
C23 C18 C17 119.17(16)
C19 C18 C17 118.76(16)
C18 C19 C20 119.6(2)
C18 C19 H19 120.3
C20 C19 H19 120.1
C18 C19 H19A 107.5
C20 C19 H19A 107.4
H19 C19 H19A 53.5
C18 C19 H19B 107.4
C20 C19 H19B 107.3
H19 C19 H19B 53.5
H19A C19 H19B 107.0
C21 C20 C19 114.5(2)
C21 C20 H20A 108.6
C19 C20 H20A 108.6
C21 C20 H20B 108.6
C19 C20 H20B 108.6
H20A C20 H20B 107.6
C20 C21 C22 112.8(2)
C20 C21 H21A 109.0
C22 C21 H21A 109.0
C20 C21 H21B 109.0
C22 C21 H21B 109.0
H21A C21 H21B 107.8
C23 C22 C21 112.8(2)
C23 C22 H22A 109.0
C21 C22 H22A 109.0
C23 C22 H22B 109.0
C21 C22 H22B 109.0
H22A C22 H22B 107.8
C18 C23 C22 118.4(2)
C18 C23 H23 120.7
C22 C23 H23 120.9
C18 C23 H23A 107.3
C22 C23 H23A 107.9
H23 C23 H23A 53.5
C18 C23 H23B 108.0
C22 C23 H23B 107.7
H23 C23 H23B 53.6
H23A C23 H23B 107.1
C24 O C26 115.4(2)
O C24 C25 111.3(2)
O C24 H24A 109.4
C25 C24 H24A 109.4
O C24 H24B 109.4
C25 C24 H24B 109.4
H24A C24 H24B 108.0
C24 C25 H25A 109.5
C24 C25 H25B 109.5
H25A C25 H25B 109.5
C24 C25 H25C 109.5
H25A C25 H25C 109.5
H25B C25 H25C 109.5
C27 C26 O 112.3(3)
C27 C26 H26A 109.2
O C26 H26A 109.2
C27 C26 H26B 109.2
O C26 H26B 109.2
H26A C26 H26B 107.9
C26 C27 H27A 109.5
C26 C27 H27B 109.5
H27A C27 H27B 109.5
C26 C27 H27C 109.5
H27A C27 H27C 109.5
H27B C27 H27C 109.5

loop_
_geom_bond_atom_site_label_1
_geom_bond_atom_site_label_2
_geom_bond_distance
Ru C16 1.9153(15)
Ru N6 2.0462(13)
Ru N7 2.0572(13)
Ru N4 2.0678(13)
Ru N2 2.1983(13)
Ru Cl 2.4278(4)
N1 C3 1.351(2)
N1 N2 1.3648(18)
N1 B 1.536(2)
N2 C1 1.336(2)
N3 C6 1.349(2)
N3 N4 1.3585(18)
N3 B 1.547(2)
N4 C4 1.337(2)
N5 C9 1.353(2)
N5 N6 1.3604(18)
N5 B 1.549(2)
N6 C7 1.338(2)
N7 C10 1.3469(19)
N7 C14 1.3507(19)
N8 C16 1.3594(19)
N8 C10 1.3812(19)
N8 H8 0.8800
B H0B 1.0000
C1 C2 1.395(2)
C1 H1 0.9500
C2 C3 1.375(3)
C2 H2 0.9500
C3 H3 0.9500
C4 C5 1.398(2)
C4 H4 0.9500
C5 C6 1.381(2)
C5 H5 0.9500
C6 H6 0.9500
C7 C8 1.392(2)
C7 H7 0.9500
C8 C9 1.378(3)
C8 H8 0.9500
C9 H9 0.9500
C10 C11 1.394(2)
C11 C12 1.386(2)
C11 H11 0.9500
C12 C13 1.395(3)
C12 C15 1.507(2)
C13 C14 1.380(2)
C13 H13 0.9500
C14 H14 0.9500
C15 H15A 0.9800
C15 H15B 0.9800
C15 H15C 0.9800
C16 C17 1.519(2)
C17 C18 1.521(2)
C17 H17A 0.9900
C17 H17B 0.9900
C18 C23 1.412(3)
C18 C19 1.424(3)
C19 C20 1.492(3)
C19 H19 0.9500
C19 H19A 0.9600
C19 H19B 0.9600
C20 C21 1.457(5)
C20 H20A 0.9900
C20 H20B 0.9900
C21 C22 1.537(5)
C21 H21A 0.9900
C21 H21B 0.9900
C22 C23 1.500(3)
C22 H22A 0.9900
C22 H22B 0.9900
C23 H23 0.9500
C23 H23A 0.9600
C23 H23B 0.9600
O C24 1.388(3)
O C26 1.415(4)
C24 C25 1.486(5)
C24 H24A 0.9900
C24 H24B 0.9900
C25 H25A 0.9800
C25 H25B 0.9800
C25 H25C 0.9800
C26 C27 1.370(5)
C26 H26A 0.9900
C26 H26B 0.9900
C27 H27A 0.9800
C27 H27B 0.9800
C27 H27C 0.9800

loop_
_geom_hbond_atom_site_label_D
_geom_hbond_atom_site_label_H
_geom_hbond_atom_site_label_A
_geom_hbond_distance_DH
_geom_hbond_distance_HA
_geom_hbond_distance_DA
_geom_hbond_angle_DHA
_geom_hbond_site_symmetry_A
N8 H8 Cl 0.88 2.33 3.1627(14) 157.5 2_666

loop_
_geom_torsion_atom_site_label_1
_geom_torsion_atom_site_label_2
_geom_torsion_atom_site_label_3
_geom_torsion_atom_site_label_4
_geom_torsion
C3 N1 N2 C1 -0.15(17)
B N1 N2 C1 -178.38(14)
C3 N1 N2 Ru 174.09(10)
B N1 N2 Ru -4.15(17)
C16 Ru N2 C1 -116.3(8)
N6 Ru N2 C1 -140.87(16)
N7 Ru N2 C1 -50.80(16)
N4 Ru N2 C1 129.90(16)
Cl Ru N2 C1 38.36(16)
C16 Ru N2 N1 71.6(9)
N6 Ru N2 N1 47.13(11)
N7 Ru N2 N1 137.20(11)
N4 Ru N2 N1 -42.11(11)
Cl Ru N2 N1 -133.64(10)
C6 N3 N4 C4 -0.79(17)
B N3 N4 C4 172.80(14)
C6 N3 N4 Ru 178.65(11)
B N3 N4 Ru -7.76(18)
C16 Ru N4 C4 50.81(15)
N6 Ru N4 C4 143.13(15)
N7 Ru N4 C4 58.9(9)
N2 Ru N4 C4 -132.64(15)
Cl Ru N4 C4 -45.64(15)
C16 Ru N4 N3 -128.45(11)
N6 Ru N4 N3 -36.13(11)
N7 Ru N4 N3 -120.3(8)
N2 Ru N4 N3 48.11(11)
Cl Ru N4 N3 135.10(11)
C9 N5 N6 C7 -0.09(17)
B N5 N6 C7 -177.35(14)
C9 N5 N6 Ru 177.99(10)
B N5 N6 Ru 0.73(18)
C16 Ru N6 C7 -45.81(15)
N7 Ru N6 C7 33.90(15)
N4 Ru N6 C7 -142.68(15)
N2 Ru N6 C7 132.64(15)
Cl Ru N6 C7 127.6(2)
C16 Ru N6 N5 136.68(12)
N7 Ru N6 N5 -143.61(11)
N4 Ru N6 N5 39.80(11)
N2 Ru N6 N5 -44.87(11)
Cl Ru N6 N5 -49.9(3)
C16 Ru N7 C10 -3.39(10)
N6 Ru N7 C10 -95.71(11)
N4 Ru N7 C10 -11.6(9)
N2 Ru N7 C10 -179.93(10)
Cl Ru N7 C10 93.04(10)
C16 Ru N7 C14 176.85(15)
N6 Ru N7 C14 84.53(14)
N4 Ru N7 C14 168.7(8)
N2 Ru N7 C14 0.31(14)
Cl Ru N7 C14 -86.72(13)
C3 N1 B N3 -116.82(18)
N2 N1 B N3 60.99(18)
C3 N1 B N5 126.73(17)
N2 N1 B N5 -55.46(18)
C6 N3 B N1 116.36(18)
N4 N3 B N1 -55.75(18)
C6 N3 B N5 -127.03(17)
N4 N3 B N5 60.86(17)
C9 N5 B N1 -116.50(18)
N6 N5 B N1 60.07(18)
C9 N5 B N3 126.62(17)
N6 N5 B N3 -56.81(18)
N1 N2 C1 C2 -0.31(18)
Ru N2 C1 C2 -172.92(12)
N2 C1 C2 C3 0.6(2)
N2 N1 C3 C2 0.55(19)
B N1 C3 C2 178.53(16)
C1 C2 C3 N1 -0.71(19)
N3 N4 C4 C5 0.96(18)
Ru N4 C4 C5 -178.36(12)
N4 C4 C5 C6 -0.76(19)
N4 N3 C6 C5 0.32(19)
B N3 C6 C5 -172.41(16)
C4 C5 C6 N3 0.25(19)
N5 N6 C7 C8 0.08(18)
Ru N6 C7 C8 -177.67(12)
N6 C7 C8 C9 0.0(2)
N6 N5 C9 C8 0.07(19)
B N5 C9 C8 176.92(16)
C7 C8 C9 N5 -0.02(19)
C14 N7 C10 N8 -177.45(13)
Ru N7 C10 N8 2.76(16)
C14 N7 C10 C11 0.3(2)
Ru N7 C10 C11 -179.50(12)
C16 N8 C10 N7 -0.02(19)
C16 N8 C10 C11 -177.77(14)
N7 C10 C11 C12 -0.3(2)
N8 C10 C11 C12 177.20(14)
C10 C11 C12 C13 0.5(2)
C10 C11 C12 C15 -178.42(16)
C11 C12 C13 C14 -0.6(3)
C15 C12 C13 C14 178.29(17)
C10 N7 C14 C13 -0.4(2)
Ru N7 C14 C13 179.33(12)
C12 C13 C14 N7 0.6(3)
C10 N8 C16 C17 172.21(13)
C10 N8 C16 Ru -2.98(17)
N6 Ru C16 N8 93.88(11)
N7 Ru C16 N8 3.35(11)
N4 Ru C16 N8 -177.14(11)
N2 Ru C16 N8 69.5(9)
Cl Ru C16 N8 -85.11(11)
N6 Ru C16 C17 -80.08(14)
N7 Ru C16 C17 -170.61(15)
N4 Ru C16 C17 8.90(15)
N2 Ru C16 C17 -104.5(8)
Cl Ru C16 C17 100.94(14)
N8 C16 C17 C18 -90.39(16)
Ru C16 C17 C18 83.74(17)
C16 C17 C18 C23 -98.20(19)
C16 C17 C18 C19 81.37(19)
C23 C18 C19 C20 -5.3(3)
C17 C18 C19 C20 175.2(2)
C18 C19 C20 C21 25.2(4)
C19 C20 C21 C22 -46.7(4)
C20 C21 C22 C23 49.3(4)
C19 C18 C23 C22 8.4(3)
C17 C18 C23 C22 -172.0(2)
C21 C22 C23 C18 -29.9(3)
C26 O C24 C25 170.0(3)
C24 O C26 C27 177.0(3)
